data_7030382
loop_
_publ_author_name
'Pai, Sandesh'
'Hafftlang, Maryam'
'Atongo, George'
'Nagel, Christoph'
'Niesel, Johanna'
'Botov, Svetlana'
'Schmalz, Hans-G\"unther'
'Yard, Benito'
'Schatzschneider, Ulrich'

_publ_section_title
;
 New modular manganese(i) tricarbonyl complexes as PhotoCORMs: in vitro
 detection of photoinduced carbon monoxide release using COP-1 as a
 fluorogenic switch-on probe.
;
_journal_issue 23
_journal_name_full 'Dalton transactions (Cambridge, England : 2003)'
_journal_page_first 8664
_journal_page_last 8678
_journal_paper_doi 10.1039/c4dt00254g
_journal_volume 43
_journal_year 2014
_chemical_formula_moiety 'C18 H14 I Mn N5 O3, F6 P'
_chemical_formula_sum 'C18 H14 F6 I Mn N5 O3 P'
_chemical_formula_weight 675.15
_chemical_name_systematic
;
 ? 
;
_space_group_crystal_system monoclinic
_space_group_IT_number 14
_space_group_name_Hall '-P 2yn'
_space_group_name_H-M_alt 'P 1 21/n 1'
_symmetry_space_group_name_Hall '-P 2yn'
_symmetry_space_group_name_H-M 'P 1 21/n 1'
_atom_sites_solution_hydrogens geom
_atom_sites_solution_primary direct
_atom_sites_solution_secondary difmap
_audit_creation_date 2013-07-25
_audit_creation_method
;
  Olex2 1.2
  (compiled Apr 23 2013 17:54:37, GUI svn.r4466)
;
_cell_angle_alpha 90.00
_cell_angle_beta 116.031(6)
_cell_angle_gamma 90.00
_cell_formula_units_Z 4
_cell_length_a 14.7315(7)
_cell_length_b 11.1201(3)
_cell_length_c 15.6814(7)
_cell_measurement_reflns_used 7728
_cell_measurement_temperature 113(2)
_cell_measurement_theta_max 25.00
_cell_measurement_theta_min 3.08
_cell_volume 2308.3(2)
_computing_cell_refinement 'CrysAlis RED 1.171.13, Oxford Diffraction'
_computing_data_collection 'CrysAlis CCD 1.171.13, Oxford Diffraction'
_computing_data_reduction 'CrysAlis RED 1.171.13, Oxford Diffraction'
_computing_molecular_graphics
;
O. V. Dolomanov, L. J. Bourhis, R. J. Gildea, J. A. K. Howard and H. Puschmann,
OLEX2: a complete structure solution, refinement and analysis program.
J. Appl. Cryst. (2009). 42, 339-341.
;
_computing_publication_material
;
O. V. Dolomanov, L. J. Bourhis, R. J. Gildea, J. A. K. Howard and H. Puschmann,
OLEX2: a complete structure solution, refinement and analysis program.
J. Appl. Cryst. (2009). 42, 339-341.
;
_computing_structure_refinement 'SHELXL-97 (Sheldrick, 1997)'
_computing_structure_solution 'SHELXS-97 (Sheldrick, 1990)'
_diffrn_ambient_temperature 113(2)
_diffrn_measured_fraction_theta_full 0.999
_diffrn_measured_fraction_theta_max 0.999
_diffrn_measurement_device_type 'multiwire proportional'
_diffrn_measurement_method 'phi and omega scans'
_diffrn_radiation_monochromator graphite
_diffrn_radiation_type MoK\a
_diffrn_radiation_wavelength 0.71073
_diffrn_reflns_av_R_equivalents 0.0344
_diffrn_reflns_av_unetI/netI 0.0478
_diffrn_reflns_limit_h_max 17
_diffrn_reflns_limit_h_min -13
_diffrn_reflns_limit_k_max 13
_diffrn_reflns_limit_k_min -12
_diffrn_reflns_limit_l_max 18
_diffrn_reflns_limit_l_min -16
_diffrn_reflns_number 7728
_diffrn_reflns_theta_full 25.00
_diffrn_reflns_theta_max 25.00
_diffrn_reflns_theta_min 3.08
_diffrn_source 'Enhance (Mo) X-ray Source'
_exptl_absorpt_coefficient_mu 2.059
_exptl_absorpt_correction_T_max 0.734
_exptl_absorpt_correction_T_min 0.545
_exptl_absorpt_correction_type empirical
_exptl_absorpt_process_details sadabs
_exptl_crystal_colour yellow
_exptl_crystal_density_diffrn 1.943
_exptl_crystal_density_method 'not measured'
_exptl_crystal_description prism
_exptl_crystal_F_000 1312
_exptl_crystal_size_max 0.3
_exptl_crystal_size_mid 0.25
_exptl_crystal_size_min 0.15
_refine_diff_density_max 0.802
_refine_diff_density_min -0.463
_refine_diff_density_rms 0.098
_refine_ls_extinction_method none
_refine_ls_goodness_of_fit_ref 1.026
_refine_ls_hydrogen_treatment constr
_refine_ls_matrix_type full
_refine_ls_number_parameters 316
_refine_ls_number_reflns 4066
_refine_ls_number_restraints 0
_refine_ls_restrained_S_all 1.026
_refine_ls_R_factor_all 0.0397
_refine_ls_R_factor_gt 0.0301
_refine_ls_shift/su_max 0.001
_refine_ls_shift/su_mean 0.000
_refine_ls_structure_factor_coef Fsqd
_refine_ls_weighting_details 'calc w=1/[\s^2^(Fo^2^)+(0.0294P)^2^+0.0000P] where P=(Fo^2^+2Fc^2^)/3'
_refine_ls_weighting_scheme calc
_refine_ls_wR_factor_gt 0.0643
_refine_ls_wR_factor_ref 0.0694
_reflns_number_gt 3435
_reflns_number_total 4066
_reflns_threshold_expression >2sigma(I)
_cod_data_source_file c4dt00254g2.cif
_cod_data_source_block C18H14F6IMnN5O3P
_cod_depositor_comments 'Adding full bibliography for 7030381--7030383.cif.'
_cod_original_cell_volume 2308.27(19)
_cod_database_code 7030382
_olex2_refinement_description
;
1. Others
 Fixed Uiso: H4a(0.018) H4b(0.018) H5(0.017) H6(0.022) H7(0.025) H8(0.018)
 H9(0.02) H10(0.024) H11(0.02) H12(0.019) H14(0.026) H15(0.027) H17(0.03)
 H18(0.028)
 Fixed X: H4a(0.6671) H4b(0.7545) H5(0.6038) H6(0.6765) H7(0.8045) H8(0.866)
 H9(0.433) H10(0.3847) H11(0.5461) H12(0.8767) H14(0.7623) H15(0.8274)
 H17(1.0512) H18(0.9857)
 Fixed Y: H4a(0.1841) H4b(0.1528) H5(0.1969) H6(0.2103) H7(0.3422) H8(0.4852)
 H9(0.3054) H10(0.5051) H11(0.6089) H12(0.3451) H14(0.0463) H15(-0.1274)
 H17(0.0661) H18(0.2396)
 Fixed Z: H4a(0.8998) H4b(1.0025) H5(1.0117) H6(1.1982) H7(1.3217) H8(1.2351)
 H9(0.9124) H10(0.8304) H11(0.8598) H12(0.9101) H14(0.8976) H15(0.8627)
 H17(0.8454) H18(0.8789)
;

loop_
_space_group_symop_id
_space_group_symop_operation_xyz
1 'x, y, z'
2 '-x+1/2, y+1/2, -z+1/2'
3 '-x, -y, -z'
4 'x-1/2, -y-1/2, z-1/2'

loop_
_atom_site_label
_atom_site_type_symbol
_atom_site_fract_x
_atom_site_fract_y
_atom_site_fract_z
_atom_site_U_iso_or_equiv
_atom_site_adp_type
_atom_site_occupancy
_atom_site_symmetry_multiplicity
_atom_site_calc_flag
_atom_site_refinement_flags
H4a H 0.6671 0.1841 0.8998 0.018 Uiso 1 1 calc R
H4b H 0.7545 0.1528 1.0025 0.018 Uiso 1 1 calc R
H5 H 0.6038 0.1969 1.0117 0.017 Uiso 1 1 calc R
H6 H 0.6765 0.2103 1.1982 0.022 Uiso 1 1 calc R
H7 H 0.8045 0.3422 1.3217 0.025 Uiso 1 1 calc R
H8 H 0.8660 0.4852 1.2351 0.018 Uiso 1 1 calc R
H9 H 0.4330 0.3054 0.9124 0.020 Uiso 1 1 calc R
H10 H 0.3847 0.5051 0.8304 0.024 Uiso 1 1 calc R
H11 H 0.5461 0.6089 0.8598 0.020 Uiso 1 1 calc R
H12 H 0.8767 0.3451 0.9101 0.019 Uiso 1 1 calc R
H14 H 0.7623 0.0463 0.8976 0.026 Uiso 1 1 calc R
H15 H 0.8274 -0.1274 0.8627 0.027 Uiso 1 1 calc R
H17 H 1.0512 0.0661 0.8454 0.030 Uiso 1 1 calc R
H18 H 0.9857 0.2396 0.8789 0.028 Uiso 1 1 calc R
C1 C 0.7685(2) 0.6318(3) 1.0482(2) 0.0165(7) Uani 1 1 d .
C2 C 0.7715(3) 0.5610(3) 0.8944(2) 0.0188(8) Uani 1 1 d .
C3 C 0.9089(3) 0.4988(3) 1.0574(2) 0.0147(7) Uani 1 1 d .
C4 C 0.7113(2) 0.2185(3) 0.9627(2) 0.0149(7) Uani 1 1 d .
C5 C 0.6461(2) 0.2650(3) 1.0076(2) 0.0144(7) Uani 1 1 d .
C6 C 0.7137(2) 0.2736(3) 1.1876(2) 0.0185(7) Uani 1 1 d .
C7 C 0.7833(3) 0.3453(3) 1.2552(2) 0.0212(8) Uani 1 1 d .
C8 C 0.8169(2) 0.4241(3) 1.2062(2) 0.0153(7) Uani 1 1 d .
C9 C 0.4777(2) 0.3659(3) 0.9108(2) 0.0169(7) Uani 1 1 d .
C10 C 0.4511(3) 0.4747(3) 0.8658(2) 0.0199(8) Uani 1 1 d .
C11 C 0.5413(2) 0.5314(3) 0.8828(2) 0.0163(7) Uani 1 1 d .
C12 C 0.8404(2) 0.2797(3) 0.9192(2) 0.0157(7) Uani 1 1 d .
C13 C 0.8684(2) 0.1620(3) 0.8945(2) 0.0160(7) Uani 1 1 d .
C14 C 0.8213(3) 0.0509(3) 0.8876(2) 0.0218(8) Uani 1 1 d .
C15 C 0.8596(3) -0.0522(3) 0.8664(2) 0.0224(8) Uani 1 1 d .
C16 C 0.9444(3) -0.0459(3) 0.8507(2) 0.0176(7) Uani 1 1 d .
C17 C 0.9925(3) 0.0624(3) 0.8559(3) 0.0253(8) Uani 1 1 d .
C18 C 0.9537(3) 0.1647(3) 0.8766(3) 0.0236(8) Uani 1 1 d .
N1 N 0.77650(19) 0.3114(2) 0.95059(18) 0.0133(6) Uani 1 1 d .
N2 N 0.7072(2) 0.3090(2) 1.10299(18) 0.0145(6) Uani 1 1 d .
N3 N 0.77085(19) 0.4024(2) 1.11339(18) 0.0135(6) Uani 1 1 d .
N4 N 0.57898(19) 0.3608(2) 0.95225(18) 0.0140(6) Uani 1 1 d .
N5 N 0.6200(2) 0.4631(2) 0.93551(18) 0.0150(6) Uani 1 1 d .
O1 O 0.77091(19) 0.72269(19) 1.08324(17) 0.0270(6) Uani 1 1 d .
O2 O 0.77409(19) 0.6125(2) 0.83266(17) 0.0284(6) Uani 1 1 d .
O3 O 0.99487(18) 0.51196(19) 1.09482(16) 0.0211(5) Uani 1 1 d .
Mn1 Mn 0.77312(4) 0.48613(4) 0.99846(3) 0.01260(12) Uani 1 1 d .
I1 I 0.999924(18) -0.204737(19) 0.818023(16) 0.02435(9) Uani 1 1 d .
F1 F 0.54696(16) 0.80093(16) 0.94902(15) 0.0317(5) Uani 1 1 d .
F2 F 0.57205(18) 1.00786(18) 0.81979(15) 0.0402(6) Uani 1 1 d .
F3 F 0.64343(16) 0.96806(17) 0.97777(14) 0.0352(6) Uani 1 1 d .
F4 F 0.47781(15) 0.84046(17) 0.79123(14) 0.0284(5) Uani 1 1 d .
F5 F 0.47315(18) 0.9786(2) 0.89419(15) 0.0451(6) Uani 1 1 d .
F6 F 0.64736(17) 0.8279(2) 0.87565(16) 0.0412(6) Uani 1 1 d .
P1 P 0.56113(7) 0.90434(7) 0.88497(6) 0.0187(2) Uani 1 1 d .

loop_
_atom_site_aniso_label
_atom_site_aniso_U_11
_atom_site_aniso_U_22
_atom_site_aniso_U_33
_atom_site_aniso_U_23
_atom_site_aniso_U_13
_atom_site_aniso_U_12
C1 0.0172(18) 0.0176(17) 0.0144(18) 0.0029(14) 0.0067(15) 0.0008(14)
C2 0.0195(18) 0.0160(17) 0.0198(19) -0.0074(15) 0.0074(16) -0.0026(14)
C3 0.024(2) 0.0075(15) 0.0137(17) -0.0009(13) 0.0094(15) -0.0030(13)
C4 0.0131(17) 0.0111(16) 0.0203(18) 0.0002(13) 0.0072(15) -0.0003(13)
C5 0.0114(16) 0.0111(15) 0.0179(18) 0.0018(13) 0.0038(14) -0.0017(13)
C6 0.0162(17) 0.0202(17) 0.0209(19) 0.0077(14) 0.0098(15) 0.0034(14)
C7 0.0198(19) 0.0257(18) 0.0152(18) 0.0031(15) 0.0050(16) 0.0058(15)
C8 0.0119(16) 0.0197(17) 0.0108(17) -0.0001(14) 0.0018(14) 0.0043(13)
C9 0.0137(17) 0.0228(18) 0.0131(17) -0.0033(14) 0.0050(14) -0.0026(14)
C10 0.0154(18) 0.0241(18) 0.0163(18) -0.0021(14) 0.0035(15) 0.0044(14)
C11 0.0184(18) 0.0140(16) 0.0141(17) -0.0011(13) 0.0049(15) 0.0014(14)
C12 0.0163(17) 0.0151(17) 0.0159(18) 0.0000(13) 0.0075(15) -0.0027(13)
C13 0.0202(18) 0.0136(15) 0.0138(17) -0.0001(13) 0.0072(15) -0.0005(14)
C14 0.0245(19) 0.0169(17) 0.029(2) -0.0034(15) 0.0160(17) -0.0019(15)
C15 0.032(2) 0.0110(16) 0.027(2) -0.0027(14) 0.0154(18) -0.0030(15)
C16 0.0252(19) 0.0139(16) 0.0123(17) -0.0014(13) 0.0070(15) 0.0077(14)
C17 0.027(2) 0.0228(19) 0.033(2) -0.0054(16) 0.0188(18) -0.0013(16)
C18 0.027(2) 0.0182(17) 0.030(2) -0.0068(16) 0.0167(18) -0.0045(15)
N1 0.0129(14) 0.0119(13) 0.0135(14) -0.0011(11) 0.0041(12) -0.0026(11)
N2 0.0149(14) 0.0120(13) 0.0147(15) 0.0037(11) 0.0047(12) 0.0005(11)
N3 0.0127(14) 0.0117(13) 0.0176(15) 0.0007(11) 0.0079(12) 0.0000(11)
N4 0.0132(14) 0.0144(13) 0.0145(14) 0.0011(11) 0.0061(12) -0.0005(11)
N5 0.0181(15) 0.0103(13) 0.0155(15) -0.0016(11) 0.0063(12) -0.0013(11)
O1 0.0336(15) 0.0189(13) 0.0258(15) -0.0080(11) 0.0105(12) 0.0036(11)
O2 0.0368(16) 0.0298(13) 0.0195(14) 0.0069(11) 0.0131(12) -0.0020(12)
O3 0.0181(14) 0.0231(13) 0.0214(13) 0.0000(10) 0.0081(11) -0.0056(10)
Mn1 0.0143(3) 0.0099(2) 0.0136(3) -0.00069(19) 0.0061(2) -0.00130(19)
I1 0.03514(16) 0.01778(13) 0.02320(15) 0.00080(9) 0.01562(12) 0.00921(10)
F1 0.0356(13) 0.0276(11) 0.0335(13) 0.0070(9) 0.0165(11) -0.0076(9)
F2 0.0515(15) 0.0306(12) 0.0237(12) 0.0087(9) 0.0029(11) -0.0223(11)
F3 0.0387(14) 0.0252(10) 0.0241(12) 0.0033(9) -0.0023(10) -0.0128(10)
F4 0.0284(12) 0.0290(11) 0.0259(11) -0.0087(9) 0.0103(10) -0.0120(9)
F5 0.0461(15) 0.0571(14) 0.0221(12) -0.0028(11) 0.0059(11) 0.0315(12)
F6 0.0304(13) 0.0550(14) 0.0425(14) 0.0078(12) 0.0199(12) 0.0161(11)
P1 0.0185(5) 0.0138(4) 0.0213(5) 0.0014(4) 0.0064(4) -0.0020(4)

loop_
_atom_type_symbol
_atom_type_description
_atom_type_scat_dispersion_real
_atom_type_scat_dispersion_imag
_atom_type_scat_source
C C 0.0033 0.0016 'International Tables Vol C Tables 4.2.6.8 and 6.1.1.4'
H H 0.0000 0.0000 'International Tables Vol C Tables 4.2.6.8 and 6.1.1.4'
N N 0.0061 0.0033 'International Tables Vol C Tables 4.2.6.8 and 6.1.1.4'
O O 0.0106 0.0060 'International Tables Vol C Tables 4.2.6.8 and 6.1.1.4'
F F 0.0171 0.0103 'International Tables Vol C Tables 4.2.6.8 and 6.1.1.4'
P P 0.1023 0.0942 'International Tables Vol C Tables 4.2.6.8 and 6.1.1.4'
Mn Mn 0.3368 0.7283 'International Tables Vol C Tables 4.2.6.8 and 6.1.1.4'
I I -0.4742 1.8119 'International Tables Vol C Tables 4.2.6.8 and 6.1.1.4'

loop_
_geom_angle_atom_site_label_1
_geom_angle_atom_site_label_2
_geom_angle_atom_site_label_3
_geom_angle
O1 C1 Mn1 176.2(3)
O2 C2 Mn1 176.1(3)
O3 C3 Mn1 177.1(3)
H4b C4 H4a 107.7
C5 C4 H4a 108.8
C5 C4 H4b 108.8
N1 C4 H4a 108.8
N1 C4 H4b 108.8
N1 C4 C5 113.7(2)
C4 C5 H5 108.2
N2 C5 H5 108.2
N2 C5 C4 111.3(3)
N2 C5 N4 108.7(2)
N4 C5 H5 108.2
N4 C5 C4 112.2(3)
C7 C6 H6 126.3
N2 C6 H6 126.3
N2 C6 C7 107.3(3)
C6 C7 H7 127.2
C6 C7 C8 105.6(3)
C8 C7 H7 127.2
C7 C8 H8 124.6
N3 C8 H8 124.6
N3 C8 C7 110.8(3)
C10 C9 H9 126.5
N4 C9 H9 126.5
N4 C9 C10 107.1(3)
C9 C10 H10 127.2
C9 C10 C11 105.6(3)
C11 C10 H10 127.2
C10 C11 H11 124.4
N5 C11 H11 124.4
N5 C11 C10 111.2(3)
C13 C12 H12 113.6
N1 C12 H12 113.6
N1 C12 C13 132.8(3)
C14 C13 C12 128.2(3)
C14 C13 C18 117.5(3)
C18 C13 C12 114.4(3)
C13 C14 H14 119.6
C15 C14 H14 119.6
C15 C14 C13 120.8(3)
C14 C15 H15 120.0
C16 C15 H15 120.0
C16 C15 C14 119.9(3)
C15 C16 C17 121.1(3)
C15 C16 I1 118.8(2)
C17 C16 I1 120.1(2)
C16 C17 H17 120.7
C18 C17 H17 120.7
C18 C17 C16 118.7(3)
C13 C18 H18 119.0
C17 C18 H18 119.0
C17 C18 C13 122.1(3)
C4 N1 Mn1 118.97(19)
C12 N1 C4 118.8(2)
C12 N1 Mn1 121.9(2)
C6 N2 C5 131.3(3)
C6 N2 N3 111.0(3)
N3 N2 C5 117.7(2)
C8 N3 N2 105.3(2)
C8 N3 Mn1 133.2(2)
N2 N3 Mn1 121.32(19)
C9 N4 C5 129.8(3)
C9 N4 N5 111.3(2)
N5 N4 C5 118.9(2)
C11 N5 N4 104.9(3)
C11 N5 Mn1 134.9(2)
N4 N5 Mn1 119.93(19)
C1 Mn1 C2 89.34(14)
C1 Mn1 N1 175.09(13)
C1 Mn1 N3 90.55(12)
C1 Mn1 N5 94.47(13)
C2 Mn1 N1 95.51(12)
C2 Mn1 N3 178.48(13)
C2 Mn1 N5 92.68(13)
C3 Mn1 C1 87.30(14)
C3 Mn1 C2 89.93(15)
C3 Mn1 N1 93.46(12)
C3 Mn1 N3 91.59(12)
C3 Mn1 N5 176.86(12)
N3 Mn1 N1 84.58(10)
N3 Mn1 N5 85.81(10)
N5 Mn1 N1 84.56(10)
F1 P1 F4 89.93(11)
F2 P1 F1 178.46(13)
F2 P1 F3 90.80(11)
F2 P1 F4 89.10(11)
F2 P1 F5 89.93(13)
F3 P1 F1 90.16(11)
F3 P1 F4 179.78(14)
F3 P1 F5 90.56(13)
F5 P1 F1 88.86(13)
F5 P1 F4 89.25(12)
F6 P1 F1 90.18(12)
F6 P1 F2 91.02(13)
F6 P1 F3 90.19(13)
F6 P1 F4 90.00(12)
F6 P1 F5 178.78(14)

loop_
_geom_bond_atom_site_label_1
_geom_bond_atom_site_label_2
_geom_bond_distance
C4 H4a 0.9900
C4 H4b 0.9900
C4 C5 1.510(4)
C5 H5 1.0000
C6 H6 0.9500
C6 C7 1.363(5)
C7 H7 0.9500
C7 C8 1.391(5)
C8 H8 0.9500
C9 H9 0.9500
C9 C10 1.369(4)
C10 H10 0.9500
C10 C11 1.386(5)
C11 H11 0.9500
C12 H12 0.9500
C12 C13 1.474(4)
C13 C14 1.398(4)
C13 C18 1.401(5)
C14 H14 0.9500
C14 C15 1.380(5)
C15 H15 0.9500
C15 C16 1.377(5)
C16 C17 1.381(5)
C17 H17 0.9500
C17 C18 1.375(5)
C18 H18 0.9500
N1 C4 1.479(4)
N1 C12 1.289(4)
N2 C5 1.451(4)
N2 C6 1.347(4)
N2 N3 1.360(3)
N3 C8 1.330(4)
N4 C5 1.454(4)
N4 C9 1.341(4)
N4 N5 1.366(3)
N5 C11 1.327(4)
O1 C1 1.144(4)
O2 C2 1.141(4)
O3 C3 1.147(4)
Mn1 C1 1.812(3)
Mn1 C2 1.822(4)
Mn1 C3 1.804(4)
Mn1 N1 2.091(2)
Mn1 N3 2.042(3)
Mn1 N5 2.043(3)
I1 C16 2.103(3)
F1 P1 1.600(2)
F2 P1 1.594(2)
F3 P1 1.594(2)
F4 P1 1.609(2)
F5 P1 1.596(2)
F6 P1 1.588(2)
